data_7038904
loop_
_publ_author_name
'Song, Chengling'
'Liu, Huimin'
'Jiao, Jingjing'
'Bai, Dongjie'
'Zhou, Wei'
'Yildirim, Taner'
'He, Yabing'

_publ_section_title
;
 High methane storage and working capacities in a NbO-type metal-organic
 framework.
;
_journal_issue 18
_journal_name_full 'Dalton transactions (Cambridge, England : 2003)'
_journal_page_first 7559
_journal_page_last 7562
_journal_paper_doi 10.1039/c5dt05045f
_journal_volume 45
_journal_year 2016
_chemical_formula_sum 'C28 H16 Cu2 O10'
_chemical_formula_weight 639.49
_chemical_name_systematic
; 
 ? 
;
_space_group_IT_number 166
_symmetry_cell_setting trigonal
_symmetry_space_group_name_Hall '-R 3 2"'
_symmetry_space_group_name_H-M 'R -3 m :H'
_atom_sites_solution_hydrogens geom
_atom_sites_solution_primary direct
_atom_sites_solution_secondary difmap
_audit_creation_method SHELXL-97
_audit_update_record
;
2016-03-15 deposited with the CCDC.
2016-03-30 downloaded from the CCDC.
;
_cell_angle_alpha 90.00
_cell_angle_beta 90.00
_cell_angle_gamma 120.00
_cell_formula_units_Z 9
_cell_length_a 18.4039(2)
_cell_length_b 18.4039(2)
_cell_length_c 46.9176(12)
_cell_measurement_reflns_used 16512
_cell_measurement_temperature 100(2)
_cell_measurement_theta_max 52
_cell_measurement_theta_min 1
_cell_volume 13762.1(4)
_computing_cell_refinement 'SAINT+ ver. (Bruker, 2001)'
_computing_data_collection 'APEX2  (Bruker, 2008)'
_computing_data_reduction 'SAINT+ ver. (Bruker, 2001)'
_computing_molecular_graphics 'SHELXTL (Sheldrick, 2008)'
_computing_publication_material 'SHELXTL (Sheldrick, 2008)'
_computing_structure_refinement 'SHELXL-97 (Sheldrick, 2008)'
_computing_structure_solution 'SHELXS-97 (Sheldrick, 2008)'
_diffrn_ambient_temperature 100(2)
_diffrn_measured_fraction_theta_full 0.998
_diffrn_measured_fraction_theta_max 0.998
_diffrn_measurement_device_type 'Bruker SMART APEX II CCD area detector'
_diffrn_measurement_method 'phi and omega scans'
_diffrn_radiation_monochromator graphite
_diffrn_radiation_source 'fine-focus sealed tube'
_diffrn_radiation_type CuK\a
_diffrn_radiation_wavelength 1.54184
_diffrn_reflns_av_R_equivalents 0.0177
_diffrn_reflns_av_unetI/netI 0.0108
_diffrn_reflns_limit_h_max 21
_diffrn_reflns_limit_h_min -16
_diffrn_reflns_limit_k_max 21
_diffrn_reflns_limit_k_min -21
_diffrn_reflns_limit_l_max 55
_diffrn_reflns_limit_l_min -51
_diffrn_reflns_number 16512
_diffrn_reflns_theta_full 66.53
_diffrn_reflns_theta_max 66.53
_diffrn_reflns_theta_min 3.35
_exptl_absorpt_coefficient_mu 1.080
_exptl_absorpt_correction_T_max 0.8814
_exptl_absorpt_correction_T_min 0.7741
_exptl_absorpt_correction_type empirical
_exptl_absorpt_process_details sadabs
_exptl_crystal_colour blue
_exptl_crystal_density_diffrn 0.694
_exptl_crystal_density_method 'not measured'
_exptl_crystal_description block
_exptl_crystal_F_000 2898
_exptl_crystal_size_max 0.25
_exptl_crystal_size_mid 0.24
_exptl_crystal_size_min 0.12
_platon_squeeze_details ' ?'
_refine_diff_density_max 0.973
_refine_diff_density_min -0.650
_refine_diff_density_rms 0.065
_refine_ls_extinction_method none
_refine_ls_goodness_of_fit_ref 1.436
_refine_ls_hydrogen_treatment mixed
_refine_ls_matrix_type full
_refine_ls_number_parameters 222
_refine_ls_number_reflns 2980
_refine_ls_number_restraints 260
_refine_ls_restrained_S_all 1.488
_refine_ls_R_factor_all 0.0765
_refine_ls_R_factor_gt 0.0700
_refine_ls_shift/su_max 0.001
_refine_ls_shift/su_mean 0.000
_refine_ls_structure_factor_coef Fsqd
_refine_ls_weighting_details 'calc w=1/[\s^2^(Fo^2^)+(0.1612P)^2^+0.0000P] where P=(Fo^2^+2Fc^2^)/3'
_refine_ls_weighting_scheme calc
_refine_ls_wR_factor_gt 0.2456
_refine_ls_wR_factor_ref 0.2617
_reflns_number_gt 2477
_reflns_number_total 2980
_reflns_threshold_expression >2sigma(I)
_cod_data_source_file c5dt05045f2.cif
_cod_data_source_block ZJNU-53
_cod_depositor_comments 'Adding full bibliography for 7038904.cif.'
_cod_original_sg_symbol_H-M r-3m
_cod_database_code 7038904

loop_
_symmetry_equiv_pos_as_xyz
'x, y, z'
'-y, x-y, z'
'-x+y, -x, z'
'y, x, -z'
'-x, -x+y, -z'
'x-y, -y, -z'
'x+2/3, y+1/3, z+1/3'
'-y+2/3, x-y+1/3, z+1/3'
'-x+y+2/3, -x+1/3, z+1/3'
'y+2/3, x+1/3, -z+1/3'
'-x+2/3, -x+y+1/3, -z+1/3'
'x-y+2/3, -y+1/3, -z+1/3'
'x+1/3, y+2/3, z+2/3'
'-y+1/3, x-y+2/3, z+2/3'
'-x+y+1/3, -x+2/3, z+2/3'
'y+1/3, x+2/3, -z+2/3'
'-x+1/3, -x+y+2/3, -z+2/3'
'x-y+1/3, -y+2/3, -z+2/3'
'-x, -y, -z'
'y, -x+y, -z'
'x-y, x, -z'
'-y, -x, z'
'x, x-y, z'
'-x+y, y, z'
'-x+2/3, -y+1/3, -z+1/3'
'y+2/3, -x+y+1/3, -z+1/3'
'x-y+2/3, x+1/3, -z+1/3'
'-y+2/3, -x+1/3, z+1/3'
'x+2/3, x-y+1/3, z+1/3'
'-x+y+2/3, y+1/3, z+1/3'
'-x+1/3, -y+2/3, -z+2/3'
'y+1/3, -x+y+2/3, -z+2/3'
'x-y+1/3, x+2/3, -z+2/3'
'-y+1/3, -x+2/3, z+2/3'
'x+1/3, x-y+2/3, z+2/3'
'-x+y+1/3, y+2/3, z+2/3'

loop_
_atom_site_label
_atom_site_type_symbol
_atom_site_fract_x
_atom_site_fract_y
_atom_site_fract_z
_atom_site_U_iso_or_equiv
_atom_site_adp_type
_atom_site_occupancy
_atom_site_symmetry_multiplicity
_atom_site_calc_flag
_atom_site_refinement_flags
_atom_site_disorder_assembly
_atom_site_disorder_group
Cu1 Cu 0.61753(3) 0.808765(16) 0.810457(11) 0.0698(4) Uani 1 2 d SU . .
O1 O 0.55680(13) 0.70425(17) 0.83159(5) 0.0867(7) Uani 1 1 d U A -1
O2 O 0.63890(15) 0.7460(2) 0.87041(5) 0.0963(8) Uani 1 1 d U . -1
C1 C 0.5749(2) 0.6942(3) 0.85620(7) 0.0828(9) Uani 1 1 d U . .
C2 C 0.44440(17) 0.55560(17) 0.85685(9) 0.0795(12) Uani 1 2 d SDU . .
H2A H 0.4347 0.5653 0.8382 0.095 Uiso 1 2 calc SR A .
C3 C 0.5171(2) 0.6138(3) 0.87079(8) 0.0917(11) Uani 1 1 d DU A .
C4 C 0.5299(3) 0.5997(3) 0.89859(9) 0.1148(16) Uani 1 1 d DU . .
H4A H 0.5784 0.6388 0.9080 0.138 Uiso 1 1 calc R A .
C5 C 0.4719(3) 0.5281(3) 0.91283(15) 0.148(4) Uani 1 2 d SDU . .
C6 C 0.4797(3) 0.5203(3) 0.9434(2) 0.126(8) Uani 0.50 2 d SPDU . .
C7 C 0.4885(6) 0.5115(6) 0.9680(2) 0.188(10) Uani 0.50 2 d SPDU . .
C8 C 0.4886(11) 0.4886(11) 1.0000 0.151(3) Uani 0.25 2 d SPDU . 1
C9 C 0.5697(12) 0.525(2) 1.0111(4) 0.141(6) Uani 0.13 1 d PDU . 1
H9A H 0.6142 0.5310 0.9989 0.169 Uiso 0.13 1 d PR . 1
C10 C 0.5768(14) 0.521(2) 1.0405(4) 0.127(6) Uani 0.13 1 d PDU . 1
H10A H 0.6199 0.5137 1.0492 0.152 Uiso 0.13 1 d PR . 1
C11 C 0.5116(18) 0.510(3) 1.0582(4) 0.134(6) Uani 0.13 1 d PDU . 1
C12 C 0.4369(11) 0.4955(14) 1.0464(3) 0.146(4) Uani 0.13 1 d PDU . 1
C13 C 0.4299(10) 0.4994(14) 1.0168(3) 0.157(4) Uani 0.13 1 d PDU . 1
C14 C 0.3726(18) 0.484(2) 1.0644(5) 0.144(6) Uani 0.13 1 d PDU B 1
H14A H 0.3796 0.4834 1.0847 0.173 Uiso 0.13 1 d PR B 1
C15 C 0.2975(19) 0.4679(19) 1.0529(7) 0.145(6) Uani 0.13 1 d PDU B 1
H15A H 0.2607 0.4765 1.0652 0.174 Uiso 0.13 1 d PR B 1
C16 C 0.2852(13) 0.463(2) 1.0237(8) 0.155(7) Uani 0.13 1 d PDU B 1
H16A H 0.2427 0.4721 1.0152 0.186 Uiso 0.13 1 d PR B 1
C17 C 0.3529(17) 0.483(3) 1.0060(6) 0.157(6) Uani 0.13 1 d PDU . 1
H17A H 0.3368 0.4680 0.9865 0.188 Uiso 0.13 1 d PR . 1
C8' C 0.4886(11) 0.4886(11) 1.0000 0.151(3) Uani 0.25 2 d SPDU . 2
C9' C 0.5376(5) 0.4624(5) 1.0114(5) 0.180(6) Uani 0.25 2 d SPDU . 2
H9'A H 0.5660 0.4338 1.0012 0.216 Uiso 0.25 2 d SPR . 2
C10' C 0.5417(6) 0.4583(6) 1.0411(5) 0.176(6) Uani 0.25 2 d SPDU . 2
H10B H 0.5771 0.4490 1.0507 0.212 Uiso 0.13 1 d PR . 2
C11' C 0.5055(8) 0.4945(8) 1.0576(5) 0.158(4) Uani 0.25 2 d SPDU . 2
C12' C 0.4369(11) 0.4955(14) 1.0464(3) 0.146(4) Uani 0.13 1 d PDU . 2
C13' C 0.4299(10) 0.4994(14) 1.0168(3) 0.157(4) Uani 0.13 1 d PDU . 2
C14' C 0.391(2) 0.510(2) 1.0659(5) 0.163(6) Uani 0.13 1 d PDU C 2
H14B H 0.3967 0.5170 1.0862 0.195 Uiso 0.13 1 d PR C 2
C15' C 0.327(2) 0.518(2) 1.0550(8) 0.174(7) Uani 0.13 1 d PDU C 2
H15B H 0.2972 0.5398 1.0653 0.209 Uiso 0.13 1 d PR C 2
C16' C 0.3090(17) 0.513(2) 1.0264(9) 0.177(7) Uani 0.13 1 d PDU . 2
H16B H 0.2770 0.5312 1.0156 0.213 Uiso 0.13 1 d PR . 2
C17' C 0.363(2) 0.508(3) 1.0069(6) 0.160(6) Uani 0.13 1 d PDU . 2
H17B H 0.3526 0.4956 0.9868 0.191 Uiso 0.13 1 d PR . 2
O1W O 0.5430(4) 0.77149(19) 0.77307(9) 0.152(2) Uani 1 2 d SU A .
H1WA H 0.4923 0.7580 0.7768 0.182 Uiso 0.50 1 d PR . .
H1WB H 0.5441 0.7314 0.7656 0.182 Uiso 0.50 1 d PR . .

loop_
_atom_site_aniso_label
_atom_site_aniso_U_11
_atom_site_aniso_U_22
_atom_site_aniso_U_33
_atom_site_aniso_U_23
_atom_site_aniso_U_13
_atom_site_aniso_U_12
Cu1 0.0446(4) 0.1120(6) 0.0304(5) -0.00118(9) -0.00236(18) 0.0223(2)
O1 0.0623(12) 0.1096(14) 0.0564(11) 0.0034(9) 0.0017(8) 0.0191(10)
O2 0.0714(13) 0.1216(17) 0.0517(12) 0.0102(12) 0.0007(8) 0.0151(10)
C1 0.0615(15) 0.1101(19) 0.0496(13) 0.0049(10) 0.0076(9) 0.0225(12)
C2 0.0851(13) 0.0851(13) 0.0484(19) -0.0021(10) 0.0021(10) 0.0275(14)
C3 0.0801(19) 0.1068(19) 0.0528(14) 0.0022(11) 0.0014(11) 0.0202(13)
C4 0.093(2) 0.125(3) 0.0628(18) 0.0173(17) -0.0104(15) 0.007(2)
C5 0.134(3) 0.134(3) 0.065(3) 0.020(2) -0.020(2) -0.015(4)
C6 0.110(6) 0.110(6) 0.067(4) 0.019(4) -0.019(4) -0.012(7)
C7 0.206(12) 0.206(12) 0.071(6) 0.028(7) -0.028(7) 0.043(17)
C8 0.147(5) 0.147(5) 0.133(5) 0.005(2) -0.005(2) 0.054(5)
C9 0.147(5) 0.131(13) 0.123(7) 0.015(9) -0.002(5) 0.054(7)
C10 0.136(6) 0.110(12) 0.122(7) 0.021(9) 0.009(5) 0.053(8)
C11 0.141(7) 0.130(13) 0.134(6) 0.012(10) 0.005(5) 0.071(9)
C12 0.137(5) 0.150(8) 0.139(4) 0.008(5) -0.002(3) 0.063(6)
C13 0.156(5) 0.165(9) 0.140(4) 0.005(5) -0.010(4) 0.073(5)
C14 0.141(7) 0.147(13) 0.150(6) 0.006(9) -0.003(5) 0.076(9)
C15 0.141(7) 0.143(13) 0.150(8) 0.001(10) -0.009(6) 0.071(9)
C16 0.156(6) 0.154(14) 0.150(9) 0.008(10) -0.010(6) 0.072(9)
C17 0.154(7) 0.158(14) 0.143(6) 0.005(10) -0.013(5) 0.066(9)
C8' 0.147(5) 0.147(5) 0.133(5) 0.005(2) -0.005(2) 0.054(5)
C9' 0.186(8) 0.186(8) 0.179(8) 0.003(3) -0.003(3) 0.100(8)
C10' 0.186(8) 0.186(8) 0.183(9) 0.016(3) -0.016(3) 0.113(8)
C11' 0.156(7) 0.156(7) 0.159(6) 0.014(3) -0.014(3) 0.075(8)
C12' 0.137(5) 0.150(8) 0.139(4) 0.008(5) -0.002(3) 0.063(6)
C13' 0.156(5) 0.165(9) 0.140(4) 0.005(5) -0.010(4) 0.073(5)
C14' 0.171(9) 0.161(13) 0.156(6) -0.004(9) 0.003(6) 0.082(9)
C15' 0.172(10) 0.181(14) 0.181(9) -0.008(9) 0.008(7) 0.096(10)
C16' 0.181(9) 0.175(14) 0.189(10) 0.007(9) -0.007(6) 0.098(10)
C17' 0.167(10) 0.153(13) 0.152(7) 0.007(9) -0.018(6) 0.076(9)
O1W 0.205(5) 0.185(3) 0.0717(18) -0.0432(13) -0.086(3) 0.102(3)

loop_
_atom_type_symbol
_atom_type_description
_atom_type_scat_dispersion_real
_atom_type_scat_dispersion_imag
_atom_type_scat_source
C C 0.0181 0.0091 'International Tables Vol C Tables 4.2.6.8 and 6.1.1.4'
H H 0.0000 0.0000 'International Tables Vol C Tables 4.2.6.8 and 6.1.1.4'
Cu Cu -1.9646 0.5888 'International Tables Vol C Tables 4.2.6.8 and 6.1.1.4'
O O 0.0492 0.0322 'International Tables Vol C Tables 4.2.6.8 and 6.1.1.4'

loop_
_geom_angle_atom_site_label_1
_geom_angle_atom_site_label_2
_geom_angle_atom_site_label_3
_geom_angle
_geom_angle_site_symmetry_1
_geom_angle_site_symmetry_3
O2 Cu1 O2 88.2(2) 31_666 17_656
O2 Cu1 O1 167.74(10) 31_666 .
O2 Cu1 O1 90.03(14) 17_656 .
O2 Cu1 O1 90.03(14) 31_666 23_565
O2 Cu1 O1 167.74(10) 17_656 23_565
O1 Cu1 O1 89.13(16) . 23_565
O2 Cu1 O1W 94.00(15) 31_666 .
O2 Cu1 O1W 94.00(15) 17_656 .
O1 Cu1 O1W 98.22(14) . .
O1 Cu1 O1W 98.22(14) 23_565 .
O2 Cu1 Cu1 84.56(7) 31_666 31_666
O2 Cu1 Cu1 84.56(7) 17_656 31_666
O1 Cu1 Cu1 83.19(7) . 31_666
O1 Cu1 Cu1 83.19(7) 23_565 31_666
O1W Cu1 Cu1 178.00(18) . 31_666
C1 O1 Cu1 123.9(3) . .
C1 O2 Cu1 121.7(2) . 31_666
O1 C1 O2 126.4(4) . .
O1 C1 C3 117.6(3) . .
O2 C1 C3 116.0(3) . .
C3 C2 C3 120.1(5) . 22_665
C3 C2 H2A 119.9 . .
C3 C2 H2A 119.9 22_665 .
C4 C3 C2 119.4(4) . .
C4 C3 C1 121.3(3) . .
C2 C3 C1 118.9(3) . .
C5 C4 C3 121.0(4) . .
C5 C4 H4A 119.5 . .
C3 C4 H4A 119.5 . .
C4 C5 C4 119.0(6) 22_665 .
C4 C5 C6 120.2(3) 22_665 .
C4 C5 C6 120.2(3) . .
C4 C5 C11' 120.0(3) 22_665 19_667
C4 C5 C11' 120.0(3) . 19_667
C6 C5 C11' 17.6(11) . 19_667
C4 C5 C11 126.3(15) 22_665 4_557
C4 C5 C11 112.5(17) . 4_557
C6 C5 C11 23.6(14) . 4_557
C11' C5 C11 8.6(19) 19_667 4_557
C4 C5 C11 112.5(17) 22_665 19_667
C4 C5 C11 126.3(15) . 19_667
C6 C5 C11 23.6(14) . 19_667
C11' C5 C11 8.6(19) 19_667 19_667
C11 C5 C11 14(3) 4_557 19_667
C11' C6 C11 18(3) 19_667 4_557
C11' C6 C11 18(3) 19_667 19_667
C11 C6 C11 35(6) 4_557 19_667
C11' C6 C10' 139(4) 19_667 19_667
C11 C6 C10' 137(3) 4_557 19_667
C11 C6 C10' 137(3) 19_667 19_667
C11' C6 C7 82(3) 19_667 .
C11 C6 C7 83(2) 4_557 .
C11 C6 C7 83(2) 19_667 .
C10' C6 C7 56.9(14) 19_667 .
C11' C6 C10 105(3) 19_667 4_557
C11 C6 C10 92(3) 4_557 4_557
C11 C6 C10 119(3) 19_667 4_557
C10' C6 C10 53.2(18) 19_667 4_557
C7 C6 C10 55.5(10) . 4_557
C11' C6 C10 105(3) 19_667 19_667
C11 C6 C10 119(3) 4_557 19_667
C11 C6 C10 92(3) 19_667 19_667
C10' C6 C10 53.2(18) 19_667 19_667
C7 C6 C10 55.5(10) . 19_667
C10 C6 C10 97(3) 4_557 19_667
C11' C6 C5 94(3) 19_667 .
C11 C6 C5 93(2) 4_557 .
C11 C6 C5 93(2) 19_667 .
C10' C6 C5 127.0(14) 19_667 .
C7 C6 C5 176.1(10) . .
C10 C6 C5 126.0(10) 4_557 .
C10 C6 C5 126.0(10) 19_667 .
C11' C6 C12' 30(2) 19_667 4_557
C11 C6 C12' 45(3) 4_557 4_557
C11 C6 C12' 22(2) 19_667 4_557
C10' C6 C12' 114.4(13) 19_667 4_557
C7 C6 C12' 61.5(9) . 4_557
C10 C6 C12' 105.8(14) 4_557 4_557
C10 C6 C12' 75.2(17) 19_667 4_557
C5 C6 C12' 114.9(7) . 4_557
C11' C6 C12 30(2) 19_667 4_557
C11 C6 C12 45(3) 4_557 4_557
C11 C6 C12 22(2) 19_667 4_557
C10' C6 C12 114.4(13) 19_667 4_557
C7 C6 C12 61.5(9) . 4_557
C10 C6 C12 105.8(14) 4_557 4_557
C10 C6 C12 75.2(17) 19_667 4_557
C5 C6 C12 114.9(7) . 4_557
C12' C6 C12 0.0(10) 4_557 4_557
C11' C6 C12 30(2) 19_667 19_667
C11 C6 C12 22(2) 4_557 19_667
C11 C6 C12 45(3) 19_667 19_667
C10' C6 C12 114.4(13) 19_667 19_667
C7 C6 C12 61.5(9) . 19_667
C10 C6 C12 75.2(17) 4_557 19_667
C10 C6 C12 105.8(14) 19_667 19_667
C5 C6 C12 114.9(7) . 19_667
C12' C6 C12 41.3(14) 4_557 19_667
C12 C6 C12 41.3(14) 4_557 19_667
C11' C6 C12' 30(2) 19_667 19_667
C11 C6 C12' 22(2) 4_557 19_667
C11 C6 C12' 45(3) 19_667 19_667
C10' C6 C12' 114.4(13) 19_667 19_667
C7 C6 C12' 61.5(9) . 19_667
C10 C6 C12' 75.2(17) 4_557 19_667
C10 C6 C12' 105.8(14) 19_667 19_667
C5 C6 C12' 114.9(7) . 19_667
C12' C6 C12' 41.3(14) 4_557 19_667
C12 C6 C12' 41.3(14) 4_557 19_667
C12 C6 C12' 0.0(15) 19_667 19_667
C10' C7 C10 55(2) 19_667 4_557
C10' C7 C10 55(2) 19_667 19_667
C10 C7 C10 108(4) 4_557 19_667
C10' C7 C6 52.3(15) 19_667 .
C10 C7 C6 62.8(14) 4_557 .
C10 C7 C6 62.8(14) 19_667 .
C10' C7 C11' 75.0(13) 19_667 19_667
C10 C7 C11' 73.8(14) 4_557 19_667
C10 C7 C11' 73.8(14) 19_667 19_667
C6 C7 C11' 22.6(13) . 19_667
C10' C7 C11 81(2) 19_667 19_667
C10 C7 C11 85(3) 4_557 19_667
C10 C7 C11 70.1(13) 19_667 19_667
C6 C7 C11 30.1(18) . 19_667
C11' C7 C11 11(2) 19_667 19_667
C10' C7 C11 81(2) 19_667 4_557
C10 C7 C11 70.1(13) 4_557 4_557
C10 C7 C11 85(3) 19_667 4_557
C6 C7 C11 30.1(18) . 4_557
C11' C7 C11 11(2) 19_667 4_557
C11 C7 C11 18(4) 19_667 4_557
C10' C7 C9' 73.2(16) 19_667 19_667
C10 C7 C9' 87.9(18) 4_557 19_667
C10 C7 C9' 87.9(18) 19_667 19_667
C6 C7 C9' 125.5(16) . 19_667
C11' C7 C9' 148.2(19) 19_667 19_667
C11 C7 C9' 153.1(19) 19_667 19_667
C11 C7 C9' 153.1(19) 4_557 19_667
C10' C7 C9 94(2) 19_667 4_557
C10 C7 C9 67.6(12) 4_557 4_557
C10 C7 C9 131(3) 19_667 4_557
C6 C7 C9 130.0(11) . 4_557
C11' C7 C9 138.9(12) 19_667 4_557
C11 C7 C9 149(3) 19_667 4_557
C11 C7 C9 131(2) 4_557 4_557
C9' C7 C9 44.6(17) 19_667 4_557
C10' C7 C9 94(2) 19_667 19_667
C10 C7 C9 131(3) 4_557 19_667
C10 C7 C9 67.6(12) 19_667 19_667
C6 C7 C9 130.0(11) . 19_667
C11' C7 C9 138.9(12) 19_667 19_667
C11 C7 C9 131(2) 19_667 19_667
C11 C7 C9 149(3) 4_557 19_667
C9' C7 C9 44.6(17) 19_667 19_667
C9 C7 C9 80(3) 4_557 19_667
C10' C7 C8 127.2(19) 19_667 19_667
C10 C7 C8 110.2(16) 4_557 19_667
C10 C7 C8 124.2(15) 19_667 19_667
C6 C7 C8 172.3(8) . 19_667
C11' C7 C8 156.2(18) 19_667 19_667
C11 C7 C8 151(2) 19_667 19_667
C11 C7 C8 147(2) 4_557 19_667
C9' C7 C8 54.8(9) 19_667 19_667
C9 C7 C8 43.7(11) 4_557 19_667
C9 C7 C8 56.6(9) 19_667 19_667
C10' C7 C8' 127.2(19) 19_667 19_667
C10 C7 C8' 110.2(16) 4_557 19_667
C10 C7 C8' 124.2(15) 19_667 19_667
C6 C7 C8' 172.3(8) . 19_667
C11' C7 C8' 156.2(18) 19_667 19_667
C11 C7 C8' 151(2) 19_667 19_667
C11 C7 C8' 147(2) 4_557 19_667
C9' C7 C8' 54.8(9) 19_667 19_667
C9 C7 C8' 43.7(11) 4_557 19_667
C9 C7 C8' 56.6(9) 19_667 19_667
C8 C7 C8' 0.0(14) 19_667 19_667
C8 C8 C9 127(2) 19_667 19_667
C8 C8 C9 127(2) 19_667 22_665
C9 C8 C9 106(5) 19_667 22_665
C8 C8 C9 39.0(15) 19_667 4_557
C9 C8 C9 88(3) 19_667 4_557
C9 C8 C9 166.1(16) 22_665 4_557
C8 C8 C9 39.0(15) 19_667 .
C9 C8 C9 166.1(16) 19_667 .
C9 C8 C9 88(3) 22_665 .
C9 C8 C9 78(3) 4_557 .
C8 C8 C13 108.0(11) 19_667 4_557
C9 C8 C13 93(2) 19_667 4_557
C9 C8 C13 64.9(13) 22_665 4_557
C9 C8 C13 115.3(12) 4_557 4_557
C9 C8 C13 92.9(16) . 4_557
C8 C8 C13 108.0(11) 19_667 .
C9 C8 C13 64.9(13) 19_667 .
C9 C8 C13 93(2) 22_665 .
C9 C8 C13 92.9(16) 4_557 .
C9 C8 C13 115.3(12) . .
C13 C8 C13 144(2) 4_557 .
C8 C8 C7 82.3(7) 19_667 19_667
C9 C8 C7 133.3(15) 19_667 19_667
C9 C8 C7 58.4(12) 22_665 19_667
C9 C8 C7 111.9(13) 4_557 19_667
C9 C8 C7 54.4(10) . 19_667
C13 C8 C7 113.0(8) 4_557 19_667
C13 C8 C7 72.1(8) . 19_667
C8 C8 C7 82.3(7) 19_667 .
C9 C8 C7 58.4(12) 19_667 .
C9 C8 C7 133.3(15) 22_665 .
C9 C8 C7 54.4(10) 4_557 .
C9 C8 C7 111.9(13) . .
C13 C8 C7 72.1(8) 4_557 .
C13 C8 C7 113.0(8) . .
C7 C8 C7 164.6(15) 19_667 .
C8 C8 C13 57.7(10) 19_667 19_667
C9 C8 C13 122.3(11) 19_667 19_667
C9 C8 C13 96.4(19) 22_665 19_667
C9 C8 C13 75.6(16) 4_557 19_667
C9 C8 C13 54.4(11) . 19_667
C13 C8 C13 50.3(17) 4_557 19_667
C13 C8 C13 165.7(13) . 19_667
C7 C8 C13 103.8(9) 19_667 19_667
C7 C8 C13 67.6(8) . 19_667
C8 C8 C13 57.7(10) 19_667 22_665
C9 C8 C13 96.4(19) 19_667 22_665
C9 C8 C13 122.3(11) 22_665 22_665
C9 C8 C13 54.4(11) 4_557 22_665
C9 C8 C13 75.6(16) . 22_665
C13 C8 C13 165.7(13) 4_557 22_665
C13 C8 C13 50.3(17) . 22_665
C7 C8 C13 67.6(8) 19_667 22_665
C7 C8 C13 103.8(9) . 22_665
C13 C8 C13 115(2) 19_667 22_665
C8 C9 C13 69.1(11) 19_667 19_667
C8 C9 C7 77.9(15) 19_667 19_667
C13 C9 C7 131(3) 19_667 19_667
C8 C9 C8 13.9(16) 19_667 .
C13 C9 C8 70.7(12) 19_667 .
C7 C9 C8 69.0(9) 19_667 .
C8 C9 C10 124.2(16) 19_667 .
C13 C9 C10 154(3) 19_667 .
C7 C9 C10 47.8(11) 19_667 .
C8 C9 C10 116.7(14) . .
C8 C9 C17 121.1(18) 19_667 19_667
C13 C9 C17 52.1(12) 19_667 19_667
C7 C9 C17 141(3) 19_667 19_667
C8 C9 C17 121(2) . 19_667
C10 C9 C17 110.7(16) . 19_667
C8 C9 C9 53(2) 19_667 22_665
C13 C9 C9 80.7(16) 19_667 22_665
C7 C9 C9 50.0(14) 19_667 22_665
C8 C9 C9 39.0(15) . 22_665
C10 C9 C9 91.0(17) . 22_665
C17 C9 C9 112(2) 19_667 22_665
C8 C9 C9 37(2) 19_667 4_557
C13 C9 C9 71.0(14) 19_667 4_557
C7 C9 C9 103(2) 19_667 4_557
C8 C9 C9 51.0(15) . 4_557
C10 C9 C9 134(3) . 4_557
C17 C9 C9 111.7(18) 19_667 4_557
C9 C9 C9 90.00(4) 22_665 4_557
C8 C9 C13 51.3(16) 19_667 4_557
C13 C9 C13 38.8(16) 19_667 4_557
C7 C9 C13 91.8(16) 19_667 4_557
C8 C9 C13 44.2(9) . 4_557
C10 C9 C13 128(3) . 4_557
C17 C9 C13 79.6(19) 19_667 4_557
C9 C9 C13 41.9(7) 22_665 4_557
C9 C9 C13 77.3(10) 4_557 4_557
C8 C9 C13 50.5(13) 19_667 22_665
C13 C9 C13 113.6(13) 19_667 22_665
C7 C9 C13 64.5(14) 19_667 22_665
C8 C9 C13 57.4(11) . 22_665
C10 C9 C13 89.3(16) . 22_665
C17 C9 C13 154(3) 19_667 22_665
C9 C9 C13 83.1(13) 22_665 22_665
C9 C9 C13 45.1(15) 4_557 22_665
C13 C9 C13 101.2(9) 4_557 22_665
C8 C9 H9A 115.0 19_667 .
C13 C9 H9A 47.9 19_667 .
C7 C9 H9A 154.5 19_667 .
C8 C9 H9A 118.6 . .
C10 C9 H9A 119.9 . .
C17 C9 H9A 13.4 19_667 .
C9 C9 H9A 118.8 22_665 .
C9 C9 H9A 99.5 4_557 .
C13 C9 H9A 81.5 4_557 .
C13 C9 H9A 140.9 22_665 .
C7 C10 C6 61.7(14) 19_667 19_667
C7 C10 C11 60.8(17) 19_667 .
C6 C10 C11 28(2) 19_667 .
C7 C10 C9 64.6(14) 19_667 .
C6 C10 C9 125.9(19) 19_667 .
C11 C10 C9 120.3(15) . .
C7 C10 C11 52.3(18) 19_667 22_665
C6 C10 C11 20.5(12) 19_667 22_665
C11 C10 C11 12(3) . 22_665
C9 C10 C11 115.3(16) . 22_665
C7 C10 C10 36(2) 19_667 22_665
C6 C10 C10 41.5(14) 19_667 22_665
C11 C10 C10 60(2) . 22_665
C9 C10 C10 89.0(17) . 22_665
C11 C10 C10 47.5(15) 22_665 22_665
C7 C10 C12 58.2(17) 19_667 22_665
C6 C10 C12 66.3(15) 19_667 22_665
C11 C10 C12 39.6(19) . 22_665
C9 C10 C12 91.0(17) . 22_665
C11 C10 C12 46.0(9) 22_665 22_665
C10 C10 C12 81.4(12) 22_665 22_665
C7 C10 H10A 145.4 19_667 .
C6 C10 H10A 99.1 19_667 .
C11 C10 H10A 116.0 . .
C9 C10 H10A 122.5 . .
C11 C10 H10A 117.3 22_665 .
C10 C10 H10A 110.2 22_665 .
C12 C10 H10A 143.7 22_665 .
C7 C10 H10B 97.4 19_667 .
C6 C10 H10B 66.4 19_667 .
C11 C10 H10B 93.7 . .
C9 C10 H10B 115.8 . .
C11 C10 H10B 86.7 22_665 .
C10 C10 H10B 62.2 22_665 .
C12 C10 H10B 132.7 22_665 .
H10A C10 H10B 48.2 . .
C11 C11 C6 72(3) 22_665 19_667
C11 C11 C12 111(2) 22_665 22_665
C6 C11 C12 145(3) 19_667 22_665
C11 C11 C7 81.2(18) 22_665 19_667
C6 C11 C7 67(3) 19_667 19_667
C12 C11 C7 79.7(16) 22_665 19_667
C11 C11 C12 54(2) 22_665 .
C6 C11 C12 116(5) 19_667 .
C12 C11 C12 57(2) 22_665 .
C7 C11 C12 73.1(13) 19_667 .
C11 C11 C10 120(2) 22_665 .
C6 C11 C10 60(3) 19_667 .
C12 C11 C10 92(3) 22_665 .
C7 C11 C10 49.1(12) 19_667 .
C12 C11 C10 119.5(14) . .
C11 C11 C10 47.5(15) 22_665 22_665
C6 C11 C10 40(3) 19_667 22_665
C12 C11 C10 115.6(17) 22_665 22_665
C7 C11 C10 43.2(15) 19_667 22_665
C12 C11 C10 76(2) . 22_665
C10 C11 C10 73(3) . 22_665
C11 C11 C5 83.1(15) 22_665 19_667
C6 C11 C5 63(2) 19_667 19_667
C12 C11 C5 150(3) 22_665 19_667
C7 C11 C5 130(3) 19_667 19_667
C12 C11 C5 129(2) . 19_667
C10 C11 C5 103.5(19) . 19_667
C10 C11 C5 94(3) 22_665 19_667
C11 C12 C12 69(2) 22_665 22_665
C11 C12 C14 113(2) 22_665 .
C12 C12 C14 120.4(16) 22_665 .
C11 C12 C11 15(4) 22_665 .
C12 C12 C11 54(2) 22_665 .
C14 C12 C11 118.8(18) . .
C11 C12 C13 124.7(17) 22_665 .
C12 C12 C13 91.2(12) 22_665 .
C14 C12 C13 121.3(15) . .
C11 C12 C13 119.8(12) . .
C11 C12 C7 52.8(16) 22_665 19_667
C12 C12 C7 67.0(8) 22_665 19_667
C14 C12 C7 163(2) . 19_667
C11 C12 C7 50.8(12) . 19_667
C13 C12 C7 71.9(8) . 19_667
C11 C12 C6 12.1(13) 22_665 19_667
C12 C12 C6 69.4(7) 22_665 19_667
C14 C12 C6 123.9(16) . 19_667
C11 C12 C6 19(2) . 19_667
C13 C12 C6 112.9(9) . 19_667
C7 C12 C6 41.1(6) 19_667 19_667
C11 C12 C13 100(2) 22_665 22_665
C12 C12 C13 47.8(7) 22_665 22_665
C14 C12 C13 137.1(19) . 22_665
C11 C12 C13 87.7(16) . 22_665
C13 C12 C13 43.4(14) . 22_665
C7 C12 C13 60.1(8) 19_667 22_665
C6 C12 C13 92.6(9) 19_667 22_665
C11 C12 C10 48.0(12) 22_665 22_665
C12 C12 C10 98.6(13) 22_665 22_665
C14 C12 C10 128(2) . 22_665
C11 C12 C10 58(2) . 22_665
C13 C12 C10 88.3(11) . 22_665
C7 C12 C10 36.5(10) 19_667 22_665
C6 C12 C10 38.5(10) 19_667 22_665
C13 C12 C10 94.6(10) 22_665 22_665
C13 C13 C9 99.3(17) 22_665 19_667
C13 C13 C17 128(2) 22_665 .
C9 C13 C17 76.1(19) 19_667 .
C13 C13 C12 88.8(12) 22_665 .
C9 C13 C12 155(2) 19_667 .
C17 C13 C12 117.4(13) . .
C13 C13 C8 72.0(11) 22_665 .
C9 C13 C8 46.1(11) 19_667 .
C17 C13 C8 122.2(18) . .
C12 C13 C8 116.3(9) . .
C13 C13 C8 57.7(10) 22_665 19_667
C9 C13 C8 55.0(8) 19_667 19_667
C17 C13 C8 129.3(15) . 19_667
C12 C13 C8 112.9(9) . 19_667
C8 C13 C8 14.3(13) . 19_667
C13 C13 C7 68.3(7) 22_665 19_667
C9 C13 C7 101.6(14) 19_667 19_667
C17 C13 C7 164(2) . 19_667
C12 C13 C7 59.0(8) . 19_667
C8 C13 C7 57.4(6) . 19_667
C8 C13 C7 54.9(6) 19_667 19_667
C13 C13 C12 47.8(7) 22_665 22_665
C9 C13 C12 140.8(15) 19_667 22_665
C17 C13 C12 138(2) . 22_665
C12 C13 C12 41.1(14) . 22_665
C8 C13 C12 97.2(11) . 22_665
C8 C13 C12 86.3(10) 19_667 22_665
C7 C13 C12 51.4(7) 19_667 22_665
C13 C13 C9 41.9(7) 22_665 4_557
C9 C13 C9 57(2) 19_667 4_557
C17 C13 C9 111.3(17) . 4_557
C12 C13 C9 126.4(14) . 4_557
C8 C13 C9 42.9(9) . 4_557
C8 C13 C9 32.3(9) 19_667 4_557
C7 C13 C9 79.7(11) 19_667 4_557
C12 C13 C9 87.1(11) 22_665 4_557
C13 C13 C9 96.9(13) 22_665 22_665
C9 C13 C9 64.0(18) 19_667 22_665
C17 C13 C9 124(3) . 22_665
C12 C13 C9 91.3(11) . 22_665
C8 C13 C9 36.5(11) . 22_665
C8 C13 C9 47.0(8) 19_667 22_665
C7 C13 C9 44.1(10) 19_667 22_665
C12 C13 C9 95.5(11) 22_665 22_665
C9 C13 C9 78.8(9) 4_557 22_665
C15 C14 C12 119.3(18) . .
C15 C14 H14A 120.8 . .
C12 C14 H14A 119.8 . .
C15 C14 H14B 122.5 . .
C12 C14 H14B 112.6 . .
H14A C14 H14B 27.5 . .
C14 C15 C16 121.1(19) . .
C14 C15 H15A 116.7 . .
C16 C15 H15A 119.6 . .
C14 C15 H15B 96.4 . .
C16 C15 H15B 112.1 . .
H15A C15 H15B 44.2 . .
C15 C16 C17 118.6(15) . .
C15 C16 H16A 121.3 . .
C17 C16 H16A 114.1 . .
C15 C16 H16B 107.7 . .
C17 C16 H16B 94.8 . .
H16A C16 H16B 43.0 . .
C16 C17 C13 121.7(16) . .
C16 C17 C9 159(4) . 19_667
C13 C17 C9 51.8(13) . 19_667
C16 C17 H17A 112.9 . .
C13 C17 H17A 122.6 . .
C9 C17 H17A 70.9 19_667 .
C16 C17 H17B 122.2 . .
C13 C17 H17B 115.4 . .
C9 C17 H17B 70.9 19_667 .
H17A C17 H17B 26.9 . .
C7 C9' C8' 73.5(11) 19_667 19_667
C7 C9' C10' 46.1(11) 19_667 .
C8' C9' C10' 119.0(13) 19_667 .
C7 C9' C13' 129.7(15) 19_667 4_557
C8' C9' C13' 69.7(13) 19_667 4_557
C10' C9' C13' 153.8(9) . 4_557
C7 C9' C13' 129.7(15) 19_667 19_667
C8' C9' C13' 60.9(10) 19_667 19_667
C10' C9' C13' 153.8(10) . 19_667
C13' C9' C13' 52.3(18) 4_557 19_667
C7 C9' C17' 138.4(15) 19_667 19_667
C8' C9' C17' 104.9(15) 19_667 19_667
C10' C9' C17' 114.0(12) . 19_667
C13' C9' C17' 84.5(18) 4_557 19_667
C13' C9' C17' 48.4(9) 19_667 19_667
C7 C9' C17' 138.4(15) 19_667 4_557
C8' C9' C17' 117.4(16) 19_667 4_557
C10' C9' C17' 114.0(12) . 4_557
C13' C9' C17' 48.4(9) 4_557 4_557
C13' C9' C17' 84.5(18) 19_667 4_557
C17' C9' C17' 80(3) 19_667 4_557
C7 C9' H9A 111.1 19_667 .
C8' C9' H9A 76.9 19_667 .
C10' C9' H9A 113.0 . .
C13' C9' H9A 92.7 4_557 .
C13' C9' H9A 40.9 19_667 .
C17' C9' H9A 34.1 19_667 .
C17' C9' H9A 110.5 4_557 .
C7 C9' H9'A 158.5 19_667 .
C8' C9' H9'A 127.7 19_667 .
C10' C9' H9'A 112.3 . .
C13' C9' H9'A 68.7 4_557 .
C13' C9' H9'A 68.8 19_667 .
C17' C9' H9'A 41.3 19_667 .
C17' C9' H9'A 41.1 4_557 .
H9A C9' H9'A 74.9 . .
C6 C10' C7 70.8(17) 19_667 19_667
C6 C10' C11' 13.0(12) 19_667 .
C7 C10' C11' 57.8(15) 19_667 .
C6 C10' C9' 131.5(17) 19_667 .
C7 C10' C9' 60.7(15) 19_667 .
C11' C10' C9' 118.5(14) . .
C6 C10' H10A 88.9 19_667 .
C7 C10' H10A 111.3 19_667 .
C11' C10' H10A 93.9 . .
C9' C10' H10A 107.8 . .
C6 C10' H10B 100.5 19_667 .
C7 C10' H10B 162.1 19_667 .
C11' C10' H10B 113.0 . .
C9' C10' H10B 125.9 . .
H10A C10' H10B 51.8 . .
C6 C11' C7 76(3) 19_667 19_667
C6 C11' C12' 140(3) 19_667 22_665
C7 C11' C12' 75.4(13) 19_667 22_665
C6 C11' C10' 28(3) 19_667 .
C7 C11' C10' 47.2(13) 19_667 .
C12' C11' C10' 117.2(13) 22_665 .
C6 C11' C5 68(3) 19_667 19_667
C7 C11' C5 144(2) 19_667 19_667
C12' C11' C5 135.3(16) 22_665 19_667
C10' C11' C5 96.4(17) . 19_667
C15' C14' C14' 112.6(9) . 22_665
C15' C14' C12' 121.5(15) . 22_665
C14' C14' C12' 41.0(9) 22_665 22_665
C15' C14' H14A 114.2 . .
C14' C14' H14A 111.2 22_665 .
C12' C14' H14A 124.0 22_665 .
C15' C14' H14B 113.7 . .
C14' C14' H14B 83.3 22_665 .
C12' C14' H14B 111.6 22_665 .
H14A C14' H14B 32.3 . .
C14' C15' C16' 124(2) . .
C14' C15' H15A 117.3 . .
C16' C15' H15A 102.5 . .
C14' C15' H15B 124.4 . .
C16' C15' H15B 110.5 . .
H15A C15' H15B 55.7 . .
C15' C16' C17' 119.7(15) . .
C15' C16' C16' 102.0(14) . 24
C17' C16' C16' 138.3(14) . 24
C15' C16' H16A 127.8 . .
C17' C16' H16A 102.2 . .
C16' C16' H16A 44.5 24 .
C15' C16' H16B 131.5 . .
C17' C16' H16B 104.8 . .
C16' C16' H16B 37.8 24 .
H16A C16' H16B 50.9 . .
C16' C17' C9' 158(3) . 19_667
C16' C17' H17A 120.5 . .
C9' C17' H17A 80.6 19_667 .
C16' C17' H17B 126.9 . .
C9' C17' H17B 70.3 19_667 .
H17A C17' H17B 21.7 . .
Cu1 O1W H1WA 111.0 . .
Cu1 O1W H1WB 110.0 . .
H1WA O1W H1WB 109.8 . .

loop_
_geom_bond_atom_site_label_1
_geom_bond_atom_site_label_2
_geom_bond_distance
_geom_bond_site_symmetry_2
Cu1 O2 1.943(3) 31_666
Cu1 O2 1.943(3) 17_656
Cu1 O1 1.945(3) .
Cu1 O1 1.945(3) 23_565
Cu1 O1W 2.119(3) .
Cu1 Cu1 2.6572(10) 31_666
O1 C1 1.241(4) .
O2 C1 1.271(4) .
O2 Cu1 1.943(3) 31_666
C1 C3 1.489(5) .
C2 C3 1.390(4) .
C2 C3 1.390(4) 22_665
C2 H2A 0.9300 .
C3 C4 1.373(5) .
C4 C5 1.384(5) .
C4 H4A 0.9300 .
C5 C4 1.384(6) 22_665
C5 C6 1.453(12) .
C5 C11' 1.56(2) 19_667
C5 C11 1.62(3) 4_557
C5 C11 1.62(3) 19_667
C6 C11' 0.47(3) 19_667
C6 C11 0.65(4) 4_557
C6 C11 0.65(4) 19_667
C6 C10' 1.00(3) 19_667
C6 C7 1.190(13) .
C6 C10 1.20(3) 4_557
C6 C10 1.20(3) 19_667
C6 C12' 1.765(19) 4_557
C6 C12 1.765(19) 4_557
C6 C12 1.765(19) 19_667
C6 C12' 1.765(19) 19_667
C7 C10' 1.05(2) 19_667
C7 C10 1.11(2) 4_557
C7 C10 1.11(2) 19_667
C7 C11' 1.22(3) 19_667
C7 C11 1.29(3) 19_667
C7 C11 1.29(3) 4_557
C7 C9' 1.28(3) 19_667
C7 C9 1.36(2) 4_557
C7 C9 1.36(2) 19_667
C7 C8 1.560(10) 19_667
C7 C8' 1.560(10) 19_667
C8 C8 0.42(4) 19_667
C8 C9 1.10(2) 19_667
C8 C9 1.10(2) 22_665
C8 C9 1.395(16) 4_557
C8 C9 1.395(16) .
C8 C13 1.428(10) 4_557
C8 C13 1.428(10) .
C8 C7 1.560(10) 19_667
C8 C13 1.608(18) 19_667
C8 C13 1.608(18) 22_665
C9 C8 1.10(2) 19_667
C9 C13 1.38(3) 19_667
C9 C7 1.36(2) 19_667
C9 C10 1.391(17) .
C9 C17 1.71(4) 19_667
C9 C9 1.75(6) 22_665
C9 C9 1.76(5) 4_557
C9 C13 2.05(3) 4_557
C9 C13 1.85(3) 22_665
C9 H9A 0.9597 .
C10 C7 1.11(2) 19_667
C10 C6 1.20(3) 19_667
C10 C11 1.386(18) .
C10 C11 1.62(5) 22_665
C10 C10 1.80(6) 22_665
C10 C12 1.86(3) 22_665
C10 H10A 0.9596 .
C11 C11 0.39(9) 22_665
C11 C6 0.65(4) 19_667
C11 C12 1.19(4) 22_665
C11 C7 1.29(3) 19_667
C11 C12 1.380(17) .
C11 C10 1.62(5) 22_665
C11 C5 1.62(3) 19_667
C12 C11 1.19(4) 22_665
C12 C12 1.24(4) 22_665
C12 C14 1.381(18) .
C12 C13 1.401(11) .
C12 C7 1.59(2) 19_667
C12 C6 1.765(19) 19_667
C12 C13 1.89(2) 22_665
C12 C10 1.86(3) 22_665
C13 C13 1.30(4) 22_665
C13 C9 1.38(3) 19_667
C13 C17 1.391(17) .
C13 C8 1.608(18) 19_667
C13 C7 1.76(2) 19_667
C13 C12 1.89(2) 22_665
C13 C9 2.05(3) 4_557
C13 C9 1.85(3) 22_665
C14 C15 1.369(19) .
C14 H14A 0.9618 .
C14 H14B 1.1613 .
C15 C16 1.389(18) .
C15 H15A 0.9602 .
C16 C17 1.383(18) .
C16 H16A 0.9598 .
C17 C9 1.71(4) 19_667
C17 H17A 0.9617 .
C17 H17B 0.9268 .
C9' C7 1.28(3) 19_667
C9' C8' 1.329(15) 19_667
C9' C10' 1.401(18) .
C9' C13' 1.48(2) 4_557
C9' C13' 1.48(2) 19_667
C9' C17' 1.84(4) 19_667
C9' C17' 1.84(4) 4_557
C9' H9'A 1.0263 .
C10' C6 1.00(3) 19_667
C10' C7 1.05(2) 19_667
C10' C11' 1.388(18) .
C10' H10B 0.8751 .
C11' C6 0.47(3) 19_667
C11' C7 1.22(3) 19_667
C11' C12' 1.377(16) 22_665
C11' C5 1.56(2) 19_667
C14' C15' 1.35(2) .
C14' C14' 1.81(7) 22_665
C14' C12' 2.03(3) 22_665
C14' H14A 0.9822 .
C14' H14B 0.9615 .
C15' C16' 1.374(18) .
C15' H15B 0.9597 .
C16' C17' 1.384(18) .
C16' C16' 1.94(4) 24
C16' H16B 0.9598 .
C17' C9' 1.84(4) 19_667
C17' H17B 0.9622 .
O1W H1WA 0.8549 .
O1W H1WB 0.8272 .

loop_
_geom_torsion_atom_site_label_1
_geom_torsion_atom_site_label_2
_geom_torsion_atom_site_label_3
_geom_torsion_atom_site_label_4
_geom_torsion
_geom_torsion_site_symmetry_1
_geom_torsion_site_symmetry_4
O2 Cu1 O1 C1 6.6(7) 31_666 .
O2 Cu1 O1 C1 88.3(3) 17_656 .
O1 Cu1 O1 C1 -79.5(3) 23_565 .
O1W Cu1 O1 C1 -177.7(3) . .
Cu1 Cu1 O1 C1 3.8(3) 31_666 .
Cu1 O1 C1 O2 -7.0(6) . .
Cu1 O1 C1 C3 173.4(3) . .
Cu1 O2 C1 O1 6.0(6) 31_666 .
Cu1 O2 C1 C3 -174.4(3) 31_666 .
C3 C2 C3 C4 -1.5(8) 22_665 .
C3 C2 C3 C1 -175.1(3) 22_665 .
O1 C1 C3 C4 -176.2(4) . .
O2 C1 C3 C4 4.2(7) . .
O1 C1 C3 C2 -2.7(6) . .
O2 C1 C3 C2 177.7(4) . .
C2 C3 C4 C5 0.5(9) . .
C1 C3 C4 C5 174.0(6) . .
C3 C4 C5 C4 0.4(13) . 22_665
C3 C4 C5 C6 -170.3(6) . .
C3 C4 C5 C11' 169.4(13) . 19_667
C3 C4 C5 C11 164.7(12) . 4_557
C3 C4 C5 C11 162.4(17) . 19_667
C4 C5 C6 C11' 94.7(8) 22_665 19_667
C4 C5 C6 C11' -94.7(8) . 19_667
C11 C5 C6 C11' -18(3) 4_557 19_667
C11 C5 C6 C11' 18(3) 19_667 19_667
C4 C5 C6 C11 112(3) 22_665 4_557
C4 C5 C6 C11 -77(3) . 4_557
C11' C5 C6 C11 18(3) 19_667 4_557
C11 C5 C6 C11 35(6) 19_667 4_557
C4 C5 C6 C11 77(3) 22_665 19_667
C4 C5 C6 C11 -112(3) . 19_667
C11' C5 C6 C11 -18(3) 19_667 19_667
C11 C5 C6 C11 -35(6) 4_557 19_667
C4 C5 C6 C10' -85.3(8) 22_665 19_667
C4 C5 C6 C10' 85.3(8) . 19_667
C11' C5 C6 C10' 180.00(2) 19_667 19_667
C11 C5 C6 C10' 162(3) 4_557 19_667
C11 C5 C6 C10' -162(3) 19_667 19_667
C4 C5 C6 C7 94.7(9) 22_665 .
C4 C5 C6 C7 -94.7(8) . .
C11' C5 C6 C7 0.0(4) 19_667 .
C11 C5 C6 C7 -18(3) 4_557 .
C11 C5 C6 C7 18(3) 19_667 .
C4 C5 C6 C10 -153(2) 22_665 4_557
C4 C5 C6 C10 18(3) . 4_557
C11' C5 C6 C10 112(2) 19_667 4_557
C11 C5 C6 C10 95(4) 4_557 4_557
C11 C5 C6 C10 130(4) 19_667 4_557
C4 C5 C6 C10 -18(3) 22_665 19_667
C4 C5 C6 C10 153(2) . 19_667
C11' C5 C6 C10 -112(2) 19_667 19_667
C11 C5 C6 C10 -130(4) 4_557 19_667
C11 C5 C6 C10 -95(4) 19_667 19_667
C4 C5 C6 C12' 71.8(12) 22_665 4_557
C4 C5 C6 C12' -117.6(11) . 4_557
C11' C5 C6 C12' -22.9(8) 19_667 4_557
C11 C5 C6 C12' -40(3) 4_557 4_557
C11 C5 C6 C12' -5(3) 19_667 4_557
C4 C5 C6 C12 71.8(12) 22_665 4_557
C4 C5 C6 C12 -117.6(11) . 4_557
C11' C5 C6 C12 -22.9(8) 19_667 4_557
C11 C5 C6 C12 -40(3) 4_557 4_557
C11 C5 C6 C12 -5(3) 19_667 4_557
C4 C5 C6 C12 117.6(11) 22_665 19_667
C4 C5 C6 C12 -71.8(12) . 19_667
C11' C5 C6 C12 22.9(8) 19_667 19_667
C11 C5 C6 C12 5(3) 4_557 19_667
C11 C5 C6 C12 40(3) 19_667 19_667
C4 C5 C6 C12' 117.6(11) 22_665 19_667
C4 C5 C6 C12' -71.8(12) . 19_667
C11' C5 C6 C12' 22.9(8) 19_667 19_667
C11 C5 C6 C12' 5(3) 4_557 19_667
C11 C5 C6 C12' 40(3) 19_667 19_667
C11' C6 C7 C10' 180.000(18) 19_667 19_667
C11 C6 C7 C10' 162(3) 4_557 19_667
C11 C6 C7 C10' -162(3) 19_667 19_667
C10 C6 C7 C10' 65(2) 4_557 19_667
C10 C6 C7 C10' -65(2) 19_667 19_667
C5 C6 C7 C10' 180.0(6) . 19_667
C12' C6 C7 C10' -156.4(8) 4_557 19_667
C12 C6 C7 C10' -156.4(8) 4_557 19_667
C12 C6 C7 C10' 156.4(8) 19_667 19_667
C12' C6 C7 C10' 156.4(8) 19_667 19_667
C11' C6 C7 C10 115(2) 19_667 4_557
C11 C6 C7 C10 97(4) 4_557 4_557
C11 C6 C7 C10 132(4) 19_667 4_557
C10' C6 C7 C10 -65(2) 19_667 4_557
C10 C6 C7 C10 -130(4) 19_667 4_557
C5 C6 C7 C10 115(2) . 4_557
C12' C6 C7 C10 138(2) 4_557 4_557
C12 C6 C7 C10 138(2) 4_557 4_557
C12 C6 C7 C10 91(2) 19_667 4_557
C12' C6 C7 C10 91(2) 19_667 4_557
C11' C6 C7 C10 -115(2) 19_667 19_667
C11 C6 C7 C10 -132(4) 4_557 19_667
C11 C6 C7 C10 -97(4) 19_667 19_667
C10' C6 C7 C10 65(2) 19_667 19_667
C10 C6 C7 C10 130(4) 4_557 19_667
C5 C6 C7 C10 -115(2) . 19_667
C12' C6 C7 C10 -91(2) 4_557 19_667
C12 C6 C7 C10 -91(2) 4_557 19_667
C12 C6 C7 C10 -138(2) 19_667 19_667
C12' C6 C7 C10 -138(2) 19_667 19_667
C11 C6 C7 C11' -18(3) 4_557 19_667
C11 C6 C7 C11' 18(3) 19_667 19_667
C10' C6 C7 C11' 180.00(3) 19_667 19_667
C10 C6 C7 C11' -115(2) 4_557 19_667
C10 C6 C7 C11' 115(2) 19_667 19_667
C5 C6 C7 C11' 0.0(3) . 19_667
C12' C6 C7 C11' 23.6(9) 4_557 19_667
C12 C6 C7 C11' 23.6(9) 4_557 19_667
C12 C6 C7 C11' -23.6(9) 19_667 19_667
C12' C6 C7 C11' -23.6(9) 19_667 19_667
C11' C6 C7 C11 -18(3) 19_667 19_667
C11 C6 C7 C11 -35(6) 4_557 19_667
C10' C6 C7 C11 162(3) 19_667 19_667
C10 C6 C7 C11 -132(4) 4_557 19_667
C10 C6 C7 C11 97(4) 19_667 19_667
C5 C6 C7 C11 -18(3) . 19_667
C12' C6 C7 C11 6(4) 4_557 19_667
C12 C6 C7 C11 6(4) 4_557 19_667
C12 C6 C7 C11 -41(3) 19_667 19_667
C12' C6 C7 C11 -41(3) 19_667 19_667
C11' C6 C7 C11 18(3) 19_667 4_557
C11 C6 C7 C11 35(6) 19_667 4_557
C10' C6 C7 C11 -162(3) 19_667 4_557
C10 C6 C7 C11 -97(4) 4_557 4_557
C10 C6 C7 C11 132(4) 19_667 4_557
C5 C6 C7 C11 18(3) . 4_557
C12' C6 C7 C11 41(3) 4_557 4_557
C12 C6 C7 C11 41(3) 4_557 4_557
C12 C6 C7 C11 -6(4) 19_667 4_557
C12' C6 C7 C11 -6(4) 19_667 4_557
C11' C6 C7 C9' 180.000(16) 19_667 19_667
C11 C6 C7 C9' 162(3) 4_557 19_667
C11 C6 C7 C9' -162(3) 19_667 19_667
C10' C6 C7 C9' 0.000(13) 19_667 19_667
C10 C6 C7 C9' 65(2) 4_557 19_667
C10 C6 C7 C9' -65(2) 19_667 19_667
C5 C6 C7 C9' 180.0(6) . 19_667
C12' C6 C7 C9' -156.4(8) 4_557 19_667
C12 C6 C7 C9' -156.4(8) 4_557 19_667
C12 C6 C7 C9' 156.4(8) 19_667 19_667
C12' C6 C7 C9' 156.4(8) 19_667 19_667
C11' C6 C7 C9 123(3) 19_667 4_557
C11 C6 C7 C9 105(4) 4_557 4_557
C11 C6 C7 C9 141(4) 19_667 4_557
C10' C6 C7 C9 -57(3) 19_667 4_557
C10 C6 C7 C9 8(3) 4_557 4_557
C10 C6 C7 C9 -122(4) 19_667 4_557
C5 C6 C7 C9 123(3) . 4_557
C12' C6 C7 C9 147(3) 4_557 4_557
C12 C6 C7 C9 147(3) 4_557 4_557
C12 C6 C7 C9 99(3) 19_667 4_557
C12' C6 C7 C9 99(3) 19_667 4_557
C11' C6 C7 C9 -123(3) 19_667 19_667
C11 C6 C7 C9 -141(4) 4_557 19_667
C11 C6 C7 C9 -105(4) 19_667 19_667
C10' C6 C7 C9 57(3) 19_667 19_667
C10 C6 C7 C9 122(4) 4_557 19_667
C10 C6 C7 C9 -8(3) 19_667 19_667
C5 C6 C7 C9 -123(3) . 19_667
C12' C6 C7 C9 -99(3) 4_557 19_667
C12 C6 C7 C9 -99(3) 4_557 19_667
C12 C6 C7 C9 -147(3) 19_667 19_667
C12' C6 C7 C9 -147(3) 19_667 19_667
C11' C6 C7 C8 90(11) 19_667 19_667
C11 C6 C7 C8 72(11) 4_557 19_667
C11 C6 C7 C8 108(11) 19_667 19_667
C10' C6 C7 C8 -90(11) 19_667 19_667
C10 C6 C7 C8 -25(10) 4_557 19_667
C10 C6 C7 C8 -155(12) 19_667 19_667
C5 C6 C7 C8 90(11) . 19_667
C12' C6 C7 C8 114(11) 4_557 19_667
C12 C6 C7 C8 114(11) 4_557 19_667
C12 C6 C7 C8 67(11) 19_667 19_667
C12' C6 C7 C8 67(11) 19_667 19_667
C11' C6 C7 C8' 90(11) 19_667 19_667
C11 C6 C7 C8' 72(11) 4_557 19_667
C11 C6 C7 C8' 108(11) 19_667 19_667
C10' C6 C7 C8' -90(11) 19_667 19_667
C10 C6 C7 C8' -25(10) 4_557 19_667
C10 C6 C7 C8' -155(12) 19_667 19_667
C5 C6 C7 C8' 90(11) . 19_667
C12' C6 C7 C8' 114(11) 4_557 19_667
C12 C6 C7 C8' 114(11) 4_557 19_667
C12 C6 C7 C8' 67(11) 19_667 19_667
C12' C6 C7 C8' 67(11) 19_667 19_667
C10' C7 C8 C8 -95.9(7) 19_667 19_667
C10 C7 C8 C8 -27(3) 4_557 19_667
C10 C7 C8 C8 -157(2) 19_667 19_667
C6 C7 C8 C8 -180(100) . 19_667
C11' C7 C8 C8 108(2) 19_667 19_667
C11 C7 C8 C8 119(3) 19_667 19_667
C11 C7 C8 C8 86(4) 4_557 19_667
C9' C7 C8 C8 -84.5(6) 19_667 19_667
C9 C7 C8 C8 -30(2) 4_557 19_667
C9 C7 C8 C8 -143(3) 19_667 19_667
C8' C7 C8 C8 0.000(8) 19_667 19_667
C10' C7 C8 C9 47(3) 19_667 19_667
C10 C7 C8 C9 116(4) 4_557 19_667
C10 C7 C8 C9 -14(3) 19_667 19_667
C6 C7 C8 C9 -37(11) . 19_667
C11' C7 C8 C9 -109(3) 19_667 19_667
C11 C7 C8 C9 -98(3) 19_667 19_667
C11 C7 C8 C9 -131(5) 4_557 19_667
C9' C7 C8 C9 58(2) 19_667 19_667
C9 C7 C8 C9 113(5) 4_557 19_667
C8 C7 C8 C9 143(3) 19_667 19_667
C8' C7 C8 C9 143(3) 19_667 19_667
C10' C7 C8 C9 129(3) 19_667 22_665
C10 C7 C8 C9 -162(4) 4_557 22_665
C10 C7 C8 C9 68(5) 19_667 22_665
C6 C7 C8 C9 45(12) . 22_665
C11' C7 C8 C9 -27(5) 19_667 22_665
C11 C7 C8 C9 -16(5) 19_667 22_665
C11 C7 C8 C9 -49(6) 4_557 22_665
C9' C7 C8 C9 140(4) 19_667 22_665
C9 C7 C8 C9 -165(2) 4_557 22_665
C9 C7 C8 C9 82(6) 19_667 22_665
C8 C7 C8 C9 -135(4) 19_667 22_665
C8' C7 C8 C9 -135(4) 19_667 22_665
C10' C7 C8 C9 -66(2) 19_667 4_557
C10 C7 C8 C9 3(3) 4_557 4_557
C10 C7 C8 C9 -127(3) 19_667 4_557
C6 C7 C8 C9 -150(12) . 4_557
C11' C7 C8 C9 138(3) 19_667 4_557
C11 C7 C8 C9 149(4) 19_667 4_557
C11 C7 C8 C9 116(5) 4_557 4_557
C9' C7 C8 C9 -55(2) 19_667 4_557
C9 C7 C8 C9 -113(5) 19_667 4_557
C8 C7 C8 C9 30(2) 19_667 4_557
C8' C7 C8 C9 30(2) 19_667 4_557
C10' C7 C8 C9 -121.8(17) 19_667 .
C10 C7 C8 C9 -53(4) 4_557 .
C10 C7 C8 C9 177(3) 19_667 .
C6 C7 C8 C9 154(10) . .
C11' C7 C8 C9 82(3) 19_667 .
C11 C7 C8 C9 93(3) 19_667 .
C11 C7 C8 C9 60(5) 4_557 .
C9' C7 C8 C9 -110.4(19) 19_667 .
C9 C7 C8 C9 -56(4) 4_557 .
C9 C7 C8 C9 -168.9(14) 19_667 .
C8 C7 C8 C9 -25.9(17) 19_667 .
C8' C7 C8 C9 -25.9(17) 19_667 .
C10' C7 C8 C13 152.3(10) 19_667 4_557
C10 C7 C8 C13 -139(3) 4_557 4_557
C10 C7 C8 C13 92(3) 19_667 4_557
C6 C7 C8 C13 68(11) . 4_557
C11' C7 C8 C13 -4(3) 19_667 4_557
C11 C7 C8 C13 7(3) 19_667 4_557
C11 C7 C8 C13 -26(4) 4_557 4_557
C9' C7 C8 C13 163.7(14) 19_667 4_557
C9 C7 C8 C13 -142(2) 4_557 4_557
C9 C7 C8 C13 105(3) 19_667 4_557
C8 C7 C8 C13 -111.8(11) 19_667 4_557
C8' C7 C8 C13 -111.8(11) 19_667 4_557
C10' C7 C8 C13 10(2) 19_667 .
C10 C7 C8 C13 80(3) 4_557 .
C10 C7 C8 C13 -50(3) 19_667 .
C6 C7 C8 C13 -74(11) . .
C11' C7 C8 C13 -145.8(19) 19_667 .
C11 C7 C8 C13 -134(3) 19_667 .
C11 C7 C8 C13 -168(4) 4_557 .
C9' C7 C8 C13 21.8(11) 19_667 .
C9 C7 C8 C13 76(2) 4_557 .
C9 C7 C8 C13 -37(3) 19_667 .
C8 C7 C8 C13 106.3(15) 19_667 .
C8' C7 C8 C13 106.3(15) 19_667 .
C10' C7 C8 C7 -95.9(7) 19_667 19_667
C10 C7 C8 C7 -27(3) 4_557 19_667
C10 C7 C8 C7 -157(2) 19_667 19_667
C6 C7 C8 C7 -180(100) . 19_667
C11' C7 C8 C7 108(2) 19_667 19_667
C11 C7 C8 C7 119(3) 19_667 19_667
C11 C7 C8 C7 86(4) 4_557 19_667
C9' C7 C8 C7 -84.5(6) 19_667 19_667
C9 C7 C8 C7 -30(2) 4_557 19_667
C9 C7 C8 C7 -143(3) 19_667 19_667
C8 C7 C8 C7 0.000(2) 19_667 19_667
C8' C7 C8 C7 0.000(2) 19_667 19_667
C10' C7 C8 C13 -154.1(10) 19_667 19_667
C10 C7 C8 C13 -85(3) 4_557 19_667
C10 C7 C8 C13 145(3) 19_667 19_667
C6 C7 C8 C13 122(11) . 19_667
C11' C7 C8 C13 50(3) 19_667 19_667
C11 C7 C8 C13 61(3) 19_667 19_667
C11 C7 C8 C13 28(4) 4_557 19_667
C9' C7 C8 C13 -142.7(13) 19_667 19_667
C9 C7 C8 C13 -88(2) 4_557 19_667
C9 C7 C8 C13 159(3) 19_667 19_667
C8 C7 C8 C13 -58.1(9) 19_667 19_667
C8' C7 C8 C13 -58.1(9) 19_667 19_667
C10' C7 C8 C13 -42.0(15) 19_667 22_665
C10 C7 C8 C13 27(3) 4_557 22_665
C10 C7 C8 C13 -103(2) 19_667 22_665
C6 C7 C8 C13 -126(11) . 22_665
C11' C7 C8 C13 161.8(18) 19_667 22_665
C11 C7 C8 C13 173(3) 19_667 22_665
C11 C7 C8 C13 140(4) 4_557 22_665
C9' C7 C8 C13 -30.6(9) 19_667 22_665
C9 C7 C8 C13 24(2) 4_557 22_665
C9 C7 C8 C13 -89(2) 19_667 22_665
C8 C7 C8 C13 53.9(11) 19_667 22_665
C8' C7 C8 C13 53.9(11) 19_667 22_665
C9 C8 C9 C8 0.00(8) 19_667 19_667
C9 C8 C9 C8 180.00(4) 22_665 19_667
C9 C8 C9 C8 0.00(4) 4_557 19_667
C13 C8 C9 C8 115.3(13) 4_557 19_667
C13 C8 C9 C8 -87.6(17) . 19_667
C7 C8 C9 C8 -128(2) 19_667 19_667
C7 C8 C9 C8 43(2) . 19_667
C13 C8 C9 C8 80.8(15) 19_667 19_667
C13 C8 C9 C8 -55.9(14) 22_665 19_667
C8 C8 C9 C13 -80.8(15) 19_667 19_667
C9 C8 C9 C13 -80.8(15) 19_667 19_667
C9 C8 C9 C13 99.2(15) 22_665 19_667
C9 C8 C9 C13 -80.8(15) 4_557 19_667
C13 C8 C9 C13 34.5(18) 4_557 19_667
C13 C8 C9 C13 -168.4(11) . 19_667
C7 C8 C9 C13 151(3) 19_667 19_667
C7 C8 C9 C13 -37(2) . 19_667
C13 C8 C9 C13 -137(2) 22_665 19_667
C8 C8 C9 C7 128(2) 19_667 19_667
C9 C8 C9 C7 128(2) 19_667 19_667
C9 C8 C9 C7 -52(2) 22_665 19_667
C9 C8 C9 C7 128(2) 4_557 19_667
C13 C8 C9 C7 -116.3(17) 4_557 19_667
C13 C8 C9 C7 41(2) . 19_667
C7 C8 C9 C7 171.8(9) . 19_667
C13 C8 C9 C7 -151(3) 19_667 19_667
C13 C8 C9 C7 72.5(14) 22_665 19_667
C8 C8 C9 C10 126(4) 19_667 .
C9 C8 C9 C10 126(4) 19_667 .
C9 C8 C9 C10 -54(4) 22_665 .
C9 C8 C9 C10 126(4) 4_557 .
C13 C8 C9 C10 -119(3) 4_557 .
C13 C8 C9 C10 38(4) . .
C7 C8 C9 C10 -2(2) 19_667 .
C7 C8 C9 C10 169(3) . .
C13 C8 C9 C10 -153(4) 19_667 .
C13 C8 C9 C10 70(3) 22_665 .
C8 C8 C9 C17 -94(3) 19_667 19_667
C9 C8 C9 C17 -94(3) 19_667 19_667
C9 C8 C9 C17 86(3) 22_665 19_667
C9 C8 C9 C17 -94(3) 4_557 19_667
C13 C8 C9 C17 22(3) 4_557 19_667
C13 C8 C9 C17 179(3) . 19_667
C7 C8 C9 C17 138(4) 19_667 19_667
C7 C8 C9 C17 -50(4) . 19_667
C13 C8 C9 C17 -13(2) 19_667 19_667
C13 C8 C9 C17 -150(3) 22_665 19_667
C8 C8 C9 C9 180.00(3) 19_667 22_665
C9 C8 C9 C9 180.00(9) 19_667 22_665
C9 C8 C9 C9 180.000(3) 4_557 22_665
C13 C8 C9 C9 -64.7(13) 4_557 22_665
C13 C8 C9 C9 92.4(17) . 22_665
C7 C8 C9 C9 52(2) 19_667 22_665
C7 C8 C9 C9 -136.6(19) . 22_665
C13 C8 C9 C9 -99.2(15) 19_667 22_665
C13 C8 C9 C9 124.1(14) 22_665 22_665
C8 C8 C9 C9 0.00(3) 19_667 4_557
C9 C8 C9 C9 0.00(10) 19_667 4_557
C9 C8 C9 C9 180.000(4) 22_665 4_557
C13 C8 C9 C9 115.3(13) 4_557 4_557
C13 C8 C9 C9 -87.6(17) . 4_557
C7 C8 C9 C9 -128(2) 19_667 4_557
C7 C8 C9 C9 43(2) . 4_557
C13 C8 C9 C9 80.8(15) 19_667 4_557
C13 C8 C9 C9 -55.9(14) 22_665 4_557
C8 C8 C9 C13 -115.3(13) 19_667 4_557
C9 C8 C9 C13 -115.3(13) 19_667 4_557
C9 C8 C9 C13 64.7(13) 22_665 4_557
C9 C8 C9 C13 -115.3(13) 4_557 4_557
C13 C8 C9 C13 157.1(18) . 4_557
C7 C8 C9 C13 116.3(17) 19_667 4_557
C7 C8 C9 C13 -71.9(11) . 4_557
C13 C8 C9 C13 -34.5(18) 19_667 4_557
C13 C8 C9 C13 -171.2(8) 22_665 4_557
C8 C8 C9 C13 55.9(14) 19_667 22_665
C9 C8 C9 C13 55.9(15) 19_667 22_665
C9 C8 C9 C13 -124.1(14) 22_665 22_665
C9 C8 C9 C13 55.9(14) 4_557 22_665
C13 C8 C9 C13 171.2(8) 4_557 22_665
C13 C8 C9 C13 -31.7(16) . 22_665
C7 C8 C9 C13 -72.5(14) 19_667 22_665
C7 C8 C9 C13 99.3(12) . 22_665
C13 C8 C9 C13 137(2) 19_667 22_665
C8 C9 C10 C7 16(4) 19_667 19_667
C13 C9 C10 C7 -98(6) 19_667 19_667
C8 C9 C10 C7 3(3) . 19_667
C17 C9 C10 C7 -141(4) 19_667 19_667
C9 C9 C10 C7 -28(2) 22_665 19_667
C9 C9 C10 C7 63(3) 4_557 19_667
C13 C9 C10 C7 -48(2) 4_557 19_667
C13 C9 C10 C7 55.3(19) 22_665 19_667
C8 C9 C10 C6 24(6) 19_667 19_667
C13 C9 C10 C6 -91(5) 19_667 19_667
C7 C9 C10 C6 7(3) 19_667 19_667
C8 C9 C10 C6 10(5) . 19_667
C17 C9 C10 C6 -134(3) 19_667 19_667
C9 C9 C10 C6 -20(3) 22_665 19_667
C9 C9 C10 C6 71(5) 4_557 19_667
C13 C9 C10 C6 -41(4) 4_557 19_667
C13 C9 C10 C6 63(4) 22_665 19_667
C8 C9 C10 C11 -9(6) 19_667 .
C13 C9 C10 C11 -124(5) 19_667 .
C7 C9 C10 C11 -26(3) 19_667 .
C8 C9 C10 C11 -23(5) . .
C17 C9 C10 C11 -167(4) 19_667 .
C9 C9 C10 C11 -53(4) 22_665 .
C9 C9 C10 C11 38(5) 4_557 .
C13 C9 C10 C11 -74(4) 4_557 .
C13 C9 C10 C11 30(4) 22_665 .
C8 C9 C10 C11 3(6) 19_667 22_665
C13 C9 C10 C11 -111(5) 19_667 22_665
C7 C9 C10 C11 -13(2) 19_667 22_665
C8 C9 C10 C11 -10(4) . 22_665
C17 C9 C10 C11 -155(3) 19_667 22_665
C9 C9 C10 C11 -41(2) 22_665 22_665
C9 C9 C10 C11 50(4) 4_557 22_665
C13 C9 C10 C11 -62(4) 4_557 22_665
C13 C9 C10 C11 42(3) 22_665 22_665
C8 C9 C10 C10 44(4) 19_667 22_665
C13 C9 C10 C10 -70(5) 19_667 22_665
C7 C9 C10 C10 28(2) 19_667 22_665
C8 C9 C10 C10 31(3) . 22_665
C17 C9 C10 C10 -114(3) 19_667 22_665
C9 C9 C10 C10 0.000(3) 22_665 22_665
C9 C9 C10 C10 91.0(16) 4_557 22_665
C13 C9 C10 C10 -20.7(17) 4_557 22_665
C13 C9 C10 C10 83.0(13) 22_665 22_665
C8 C9 C10 C12 -37(4) 19_667 22_665
C13 C9 C10 C12 -152(5) 19_667 22_665
C7 C9 C10 C12 -53.7(17) 19_667 22_665
C8 C9 C10 C12 -51(3) . 22_665
C17 C9 C10 C12 165(3) 19_667 22_665
C9 C9 C10 C12 -81.4(13) 22_665 22_665
C9 C9 C10 C12 10(3) 4_557 22_665
C13 C9 C10 C12 -102(2) 4_557 22_665
C13 C9 C10 C12 1.6(17) 22_665 22_665
C7 C10 C11 C11 42(2) 19_667 22_665
C6 C10 C11 C11 -42(2) 19_667 22_665
C9 C10 C11 C11 68(4) . 22_665
C10 C10 C11 C11 0.00(10) 22_665 22_665
C12 C10 C11 C11 116.1(18) 22_665 22_665
C7 C10 C11 C6 84(3) 19_667 19_667
C9 C10 C11 C6 110(4) . 19_667
C11 C10 C11 C6 42(3) 22_665 19_667
C10 C10 C11 C6 42(2) 22_665 19_667
C12 C10 C11 C6 158(4) 22_665 19_667
C7 C10 C11 C12 -74(2) 19_667 22_665
C6 C10 C11 C12 -158(4) 19_667 22_665
C9 C10 C11 C12 -48(4) . 22_665
C11 C10 C11 C12 -116.1(19) 22_665 22_665
C10 C10 C11 C12 -116.1(19) 22_665 22_665
C6 C10 C11 C7 -84(3) 19_667 19_667
C9 C10 C11 C7 27(3) . 19_667
C11 C10 C11 C7 -42(2) 22_665 19_667
C10 C10 C11 C7 -42(2) 22_665 19_667
C12 C10 C11 C7 74(2) 22_665 19_667
C7 C10 C11 C12 -21(4) 19_667 .
C6 C10 C11 C12 -105(5) 19_667 .
C9 C10 C11 C12 6(6) . .
C11 C10 C11 C12 -63(3) 22_665 .
C10 C10 C11 C12 -63(3) 22_665 .
C12 C10 C11 C12 53(3) 22_665 .
C7 C10 C11 C10 42(2) 19_667 22_665
C6 C10 C11 C10 -42(3) 19_667 22_665
C9 C10 C11 C10 68(4) . 22_665
C11 C10 C11 C10 0.00(10) 22_665 22_665
C12 C10 C11 C10 116(2) 22_665 22_665
C7 C10 C11 C5 132(4) 19_667 19_667
C6 C10 C11 C5 47.9(19) 19_667 19_667
C9 C10 C11 C5 158(3) . 19_667
C11 C10 C11 C5 90(3) 22_665 19_667
C10 C10 C11 C5 90(3) 22_665 19_667
C12 C10 C11 C5 -154(4) 22_665 19_667
C6 C11 C12 C11 39(4) 19_667 22_665
C12 C11 C12 C11 180.00(5) 22_665 22_665
C7 C11 C12 C11 91.5(16) 19_667 22_665
C10 C11 C12 C11 108(4) . 22_665
C10 C11 C12 C11 46.8(13) 22_665 22_665
C5 C11 C12 C11 -37(4) 19_667 22_665
C11 C11 C12 C12 180.00(7) 22_665 22_665
C6 C11 C12 C12 -141(4) 19_667 22_665
C7 C11 C12 C12 -88.5(17) 19_667 22_665
C10 C11 C12 C12 -72(4) . 22_665
C10 C11 C12 C12 -133.2(13) 22_665 22_665
C5 C11 C12 C12 143(4) 19_667 22_665
C11 C11 C12 C14 72(2) 22_665 .
C6 C11 C12 C14 111(4) 19_667 .
C12 C11 C12 C14 -108(2) 22_665 .
C7 C11 C12 C14 163(3) 19_667 .
C10 C11 C12 C14 180(3) . .
C10 C11 C12 C14 119(3) 22_665 .
C5 C11 C12 C14 35(6) 19_667 .
C11 C11 C12 C13 -113(3) 22_665 .
C6 C11 C12 C13 -74(5) 19_667 .
C12 C11 C12 C13 67(3) 22_665 .
C7 C11 C12 C13 -22(3) 19_667 .
C10 C11 C12 C13 -5(6) . .
C10 C11 C12 C13 -66(3) 22_665 .
C5 C11 C12 C13 -150(3) 19_667 .
C11 C11 C12 C7 -91.5(17) 22_665 19_667
C6 C11 C12 C7 -52(3) 19_667 19_667
C12 C11 C12 C7 88.5(16) 22_665 19_667
C10 C11 C12 C7 16(3) . 19_667
C10 C11 C12 C7 -44.7(14) 22_665 19_667
C5 C11 C12 C7 -128(5) 19_667 19_667
C11 C11 C12 C6 -39(4) 22_665 19_667
C12 C11 C12 C6 141(4) 22_665 19_667
C7 C11 C12 C6 52(3) 19_667 19_667
C10 C11 C12 C6 69(4) . 19_667
C10 C11 C12 C6 8(3) 22_665 19_667
C5 C11 C12 C6 -76(6) 19_667 19_667
C11 C11 C12 C13 -143.7(11) 22_665 22_665
C6 C11 C12 C13 -105(3) 19_667 22_665
C12 C11 C12 C13 36.3(11) 22_665 22_665
C7 C11 C12 C13 -52.2(17) 19_667 22_665
C10 C11 C12 C13 -36(4) . 22_665
C10 C11 C12 C13 -97.0(11) 22_665 22_665
C5 C11 C12 C13 180(4) 19_667 22_665
C11 C11 C12 C10 -46.8(13) 22_665 22_665
C6 C11 C12 C10 -8(3) 19_667 22_665
C12 C11 C12 C10 133.2(13) 22_665 22_665
C7 C11 C12 C10 44.7(14) 19_667 22_665
C10 C11 C12 C10 61(4) . 22_665
C5 C11 C12 C10 -84(4) 19_667 22_665
C11 C12 C13 C13 -65(3) 22_665 22_665
C12 C12 C13 C13 0.000(3) 22_665 22_665
C14 C12 C13 C13 127(2) . 22_665
C11 C12 C13 C13 -48(3) . 22_665
C7 C12 C13 C13 -65.3(7) 19_667 22_665
C6 C12 C13 C13 -68.0(12) 19_667 22_665
C10 C12 C13 C13 -98.5(12) 22_665 22_665
C11 C12 C13 C9 44(6) 22_665 19_667
C12 C12 C13 C9 110(5) 22_665 19_667
C14 C12 C13 C9 -123(5) . 19_667
C11 C12 C13 C9 62(6) . 19_667
C7 C12 C13 C9 44(5) 19_667 19_667
C6 C12 C13 C9 41(5) 19_667 19_667
C13 C12 C13 C9 110(5) 22_665 19_667
C10 C12 C13 C9 11(5) 22_665 19_667
C11 C12 C13 C17 162(4) 22_665 .
C12 C12 C13 C17 -133(3) 22_665 .
C14 C12 C13 C17 -6(4) . .
C11 C12 C13 C17 179(3) . .
C7 C12 C13 C17 162(3) 19_667 .
C6 C12 C13 C17 159(3) 19_667 .
C13 C12 C13 C17 -133(3) 22_665 .
C10 C12 C13 C17 128(3) 22_665 .
C11 C12 C13 C8 4(4) 22_665 .
C12 C12 C13 C8 69.2(17) 22_665 .
C14 C12 C13 C8 -164(2) . .
C11 C12 C13 C8 21(4) . .
C7 C12 C13 C8 4.0(18) 19_667 .
C6 C12 C13 C8 1(3) 19_667 .
C13 C12 C13 C8 69.2(17) 22_665 .
C10 C12 C13 C8 -29(2) 22_665 .
C11 C12 C13 C8 -11(4) 22_665 19_667
C12 C12 C13 C8 53.9(15) 22_665 19_667
C14 C12 C13 C8 -179(2) . 19_667
C11 C12 C13 C8 6(4) . 19_667
C7 C12 C13 C8 -11.4(15) 19_667 19_667
C6 C12 C13 C8 -14(2) 19_667 19_667
C13 C12 C13 C8 53.9(15) 22_665 19_667
C10 C12 C13 C8 -44.6(19) 22_665 19_667
C11 C12 C13 C7 0(3) 22_665 19_667
C12 C12 C13 C7 65.3(7) 22_665 19_667
C14 C12 C13 C7 -168(3) . 19_667
C11 C12 C13 C7 17(3) . 19_667
C6 C12 C13 C7 -2.8(10) 19_667 19_667
C13 C12 C13 C7 65.3(7) 22_665 19_667
C10 C12 C13 C7 -33.2(11) 22_665 19_667
C11 C12 C13 C12 -65(3) 22_665 22_665
C14 C12 C13 C12 127(2) . 22_665
C11 C12 C13 C12 -48(3) . 22_665
C7 C12 C13 C12 -65.3(7) 19_667 22_665
C6 C12 C13 C12 -68.0(12) 19_667 22_665
C13 C12 C13 C12 0.000(6) 22_665 22_665
C10 C12 C13 C12 -98.5(12) 22_665 22_665
C11 C12 C13 C9 -45(4) 22_665 4_557
C12 C12 C13 C9 19.9(16) 22_665 4_557
C14 C12 C13 C9 147(2) . 4_557
C11 C12 C13 C9 -28(4) . 4_557
C7 C12 C13 C9 -45.4(17) 19_667 4_557
C6 C12 C13 C9 -48(2) 19_667 4_557
C13 C12 C13 C9 19.9(16) 22_665 4_557
C10 C12 C13 C9 -79(2) 22_665 4_557
C11 C12 C13 C9 32(3) 22_665 22_665
C12 C12 C13 C9 96.9(13) 22_665 22_665
C14 C12 C13 C9 -136(3) . 22_665
C11 C12 C13 C9 49(3) . 22_665
C7 C12 C13 C9 31.7(13) 19_667 22_665
C6 C12 C13 C9 29(2) 19_667 22_665
C13 C12 C13 C9 96.9(13) 22_665 22_665
C10 C12 C13 C9 -1.6(17) 22_665 22_665
C8 C8 C13 C13 0.00(2) 19_667 22_665
C9 C8 C13 C13 -123(2) 19_667 22_665
C9 C8 C13 C13 130.7(19) 22_665 22_665
C9 C8 C13 C13 -36.8(12) 4_557 22_665
C9 C8 C13 C13 41.4(17) . 22_665
C13 C8 C13 C13 180.000(1) 4_557 22_665
C7 C8 C13 C13 75.3(7) 19_667 22_665
C7 C8 C13 C13 -89.1(12) . 22_665
C13 C8 C13 C13 0.00(4) 19_667 22_665
C8 C8 C13 C9 123(2) 19_667 19_667
C9 C8 C13 C9 -106(4) 22_665 19_667
C9 C8 C13 C9 86(3) 4_557 19_667
C9 C8 C13 C9 164.7(17) . 19_667
C13 C8 C13 C9 -57(2) 4_557 19_667
C7 C8 C13 C9 -161(3) 19_667 19_667
C7 C8 C13 C9 34(2) . 19_667
C13 C8 C13 C9 123(3) 19_667 19_667
C13 C8 C13 C9 123(2) 22_665 19_667
C8 C8 C13 C17 124(3) 19_667 .
C9 C8 C13 C17 1(4) 19_667 .
C9 C8 C13 C17 -105(3) 22_665 .
C9 C8 C13 C17 87(3) 4_557 .
C9 C8 C13 C17 165(3) . .
C13 C8 C13 C17 -56(3) 4_557 .
C7 C8 C13 C17 -161(3) 19_667 .
C7 C8 C13 C17 35(3) . .
C13 C8 C13 C17 124(3) 19_667 .
C13 C8 C13 C17 124(3) 22_665 .
C8 C8 C13 C12 -79.4(19) 19_667 .
C9 C8 C13 C12 157(3) 19_667 .
C9 C8 C13 C12 51(3) 22_665 .
C9 C8 C13 C12 -116(2) 4_557 .
C9 C8 C13 C12 -38(3) . .
C13 C8 C13 C12 100.6(19) 4_557 .
C7 C8 C13 C12 -4.0(18) 19_667 .
C7 C8 C13 C12 -168.5(17) . .
C13 C8 C13 C12 -79.4(19) 19_667 .
C13 C8 C13 C12 -79.4(19) 22_665 .
C9 C8 C13 C8 -123(2) 19_667 19_667
C9 C8 C13 C8 130.7(19) 22_665 19_667
C9 C8 C13 C8 -36.8(12) 4_557 19_667
C9 C8 C13 C8 41.4(17) . 19_667
C13 C8 C13 C8 180.000(11) 4_557 19_667
C7 C8 C13 C8 75.3(7) 19_667 19_667
C7 C8 C13 C8 -89.1(12) . 19_667
C13 C8 C13 C8 0.00(2) 19_667 19_667
C13 C8 C13 C8 0.00(2) 22_665 19_667
C8 C8 C13 C7 -75.3(6) 19_667 19_667
C9 C8 C13 C7 161(3) 19_667 19_667
C9 C8 C13 C7 55.4(16) 22_665 19_667
C9 C8 C13 C7 -112.1(13) 4_557 19_667
C9 C8 C13 C7 -33.9(19) . 19_667
C13 C8 C13 C7 104.7(7) 4_557 19_667
C7 C8 C13 C7 -164.4(16) . 19_667
C13 C8 C13 C7 -75.3(6) 19_667 19_667
C13 C8 C13 C7 -75.3(7) 22_665 19_667
C8 C8 C13 C12 -41.1(8) 19_667 22_665
C9 C8 C13 C12 -164(3) 19_667 22_665
C9 C8 C13 C12 89.6(19) 22_665 22_665
C9 C8 C13 C12 -77.9(13) 4_557 22_665
C9 C8 C13 C12 0(2) . 22_665
C13 C8 C13 C12 138.9(8) 4_557 22_665
C7 C8 C13 C12 34.2(8) 19_667 22_665
C7 C8 C13 C12 -130.2(12) . 22_665
C13 C8 C13 C12 -41.1(9) 19_667 22_665
C13 C8 C13 C12 -41.1(8) 22_665 22_665
C8 C8 C13 C9 36.8(12) 19_667 4_557
C9 C8 C13 C9 -86(3) 19_667 4_557
C9 C8 C13 C9 167.5(14) 22_665 4_557
C9 C8 C13 C9 78(3) . 4_557
C13 C8 C13 C9 -143.2(12) 4_557 4_557
C7 C8 C13 C9 112.1(14) 19_667 4_557
C7 C8 C13 C9 -52.3(14) . 4_557
C13 C8 C13 C9 36.8(12) 19_667 4_557
C13 C8 C13 C9 36.8(12) 22_665 4_557
C8 C8 C13 C9 -130.7(19) 19_667 22_665
C9 C8 C13 C9 106(4) 19_667 22_665
C9 C8 C13 C9 -167.5(15) 4_557 22_665
C9 C8 C13 C9 -89(3) . 22_665
C13 C8 C13 C9 49.3(19) 4_557 22_665
C7 C8 C13 C9 -55.4(16) 19_667 22_665
C7 C8 C13 C9 140(3) . 22_665
C13 C8 C13 C9 -130.7(19) 19_667 22_665
C13 C8 C13 C9 -130.7(19) 22_665 22_665
C11 C12 C14 C15 -163(2) 22_665 .
C12 C12 C14 C15 118.9(15) 22_665 .
C11 C12 C14 C15 -179(2) . .
C13 C12 C14 C15 6(3) . .
C7 C12 C14 C15 -130(6) 19_667 .
C6 C12 C14 C15 -156.7(15) 19_667 .
C13 C12 C14 C15 60(3) 22_665 .
C10 C12 C14 C15 -109(2) 22_665 .
C12 C14 C15 C16 -0.1(15) . .
C14 C15 C16 C17 -6(2) . .
C15 C16 C17 C13 7(5) . .
C15 C16 C17 C9 72(7) . 19_667
C13 C13 C17 C16 -113(3) 22_665 .
C9 C13 C17 C16 156(4) 19_667 .
C12 C13 C17 C16 -1(5) . .
C8 C13 C17 C16 155(3) . .
C8 C13 C17 C16 171(3) 19_667 .
C7 C13 C17 C16 72(8) 19_667 .
C12 C13 C17 C16 -47(5) 22_665 .
C9 C13 C17 C16 -158(3) 4_557 .
C9 C13 C17 C16 112(3) 22_665 .
C13 C13 C17 C9 91(2) 22_665 19_667
C12 C13 C17 C9 -157(3) . 19_667
C8 C13 C17 C9 -1(3) . 19_667
C8 C13 C17 C9 15(3) 19_667 19_667
C7 C13 C17 C9 -84(6) 19_667 19_667
C12 C13 C17 C9 157(3) 22_665 19_667
C9 C13 C17 C9 46(2) 4_557 19_667
C9 C13 C17 C9 -44(2) 22_665 19_667
C7 C9' C10' C6 0.000(16) 19_667 19_667
C8' C9' C10' C6 10.4(10) 19_667 19_667
C13' C9' C10' C6 -93(4) 4_557 19_667
C13' C9' C10' C6 93(4) 19_667 19_667
C17' C9' C10' C6 135.0(17) 19_667 19_667
C17' C9' C10' C6 -135.0(17) 4_557 19_667
C8' C9' C10' C7 10.4(10) 19_667 19_667
C13' C9' C10' C7 -93(4) 4_557 19_667
C13' C9' C10' C7 93(4) 19_667 19_667
C17' C9' C10' C7 135.0(17) 19_667 19_667
C17' C9' C10' C7 -135.0(17) 4_557 19_667
C7 C9' C10' C11' 0.000(12) 19_667 .
C8' C9' C10' C11' 10.4(10) 19_667 .
C13' C9' C10' C11' -93(4) 4_557 .
C13' C9' C10' C11' 93(4) 19_667 .
C17' C9' C10' C11' 135.0(17) 19_667 .
C17' C9' C10' C11' -135.0(17) 4_557 .
C7 C10' C11' C6 180.00(4) 19_667 19_667
C9' C10' C11' C6 180.00(4) . 19_667
C6 C10' C11' C7 180.00(6) 19_667 19_667
C9' C10' C11' C7 0.000(11) . 19_667
C6 C10' C11' C12' 149.5(12) 19_667 22_665
C7 C10' C11' C12' -30.5(12) 19_667 22_665
C9' C10' C11' C12' -30.5(12) . 22_665
C6 C10' C11' C5 0.00(6) 19_667 19_667
C7 C10' C11' C5 180.000(17) 19_667 19_667
C9' C10' C11' C5 180.000(9) . 19_667
C14' C14' C15' C16' 85.8(12) 22_665 .
C12' C14' C15' C16' 40.5(11) 22_665 .
C14' C15' C16' C17' -7(3) . .
C14' C15' C16' C16' 172.3(7) . 24
C15' C16' C17' C9' -53(7) . 19_667
C16' C16' C17' C9' 128(5) 24 19_667

loop_
_platon_squeeze_void_nr
_platon_squeeze_void_average_x
_platon_squeeze_void_average_y
_platon_squeeze_void_average_z
_platon_squeeze_void_volume
_platon_squeeze_void_count_electrons
1 -0.055 -0.042 0.000 7847.9 1545.5
